data_7720925
loop_
_publ_author_name
'Gu, Ziyi'
'Li, Jun'
'Zhang, Xuan'
'Li, Yangjuan'
'Gong, Yu'

_publ_section_title
;
 Synthesis of hydroxo-bridged Dy(III) dimers supported by crown ethers
 through C-H activation and oxygen-atom transfer of Me<sub>3</sub>NO.
;
_journal_issue 21
_journal_name_full 'Dalton transactions (Cambridge, England : 2003)'
_journal_page_first 8201
_journal_page_last 8207
_journal_paper_doi 10.1039/d6dt00818f
_journal_volume 55
_journal_year 2026
_chemical_formula_moiety 'C14 H28 Dy N2 O6, 3(I)'
_chemical_formula_sum 'C14 H28 Dy I3 N2 O6'
_chemical_formula_weight 863.58
_space_group_crystal_system orthorhombic
_space_group_IT_number 62
_space_group_name_Hall '-P 2ac 2n'
_space_group_name_H-M_alt 'P n m a'
_atom_sites_solution_hydrogens mixed
_atom_sites_solution_primary dual
_audit_creation_date 2025-07-14
_audit_creation_method
;
Olex2 1.5
(compiled 2023.08.17 svn.r577a77a9 for OlexSys, GUI svn.r6817)
;
_audit_update_record
;
2026-01-05 deposited with the CCDC.	2026-04-27 downloaded from the CCDC.
;
_cell_angle_alpha 90
_cell_angle_beta 90
_cell_angle_gamma 90
_cell_formula_units_Z 4
_cell_length_a 19.1481(4)
_cell_length_b 11.1768(2)
_cell_length_c 11.9762(2)
_cell_measurement_reflns_used 22141
_cell_measurement_temperature 180.00(10)
_cell_measurement_theta_max 34.4570
_cell_measurement_theta_min 1.9800
_cell_volume 2563.08(8)
_computing_cell_refinement 'CrysAlisPro 1.171.43.124a (Rigaku OD, 2024)'
_computing_data_collection 'CrysAlisPro system (CCD 43.124a 64-bit (release 23-05-2024))'
_computing_data_reduction 'CrysAlisPro 1.171.43.124a (Rigaku OD, 2024)'
_computing_molecular_graphics 'Olex2 1.5 (Dolomanov et al., 2009)'
_computing_publication_material 'Olex2 1.5 (Dolomanov et al., 2009)'
_computing_structure_refinement 'SHELXL 2018/3 (Sheldrick, 2015)'
_computing_structure_solution 'SHELXT  (Sheldrick, 2015)'
_diffrn_ambient_environment N~2~
_diffrn_ambient_temperature 180.00(10)
_diffrn_detector 'Hybrid Pixel Array Detector'
_diffrn_detector_area_resol_mean 10.0000
_diffrn_detector_type HyPix
_diffrn_measured_fraction_theta_full 1.000
_diffrn_measured_fraction_theta_max 1.000
_diffrn_measurement_details
;
List of Runs (angles in degrees, time in seconds):

  # Type    Start    End  Width  t~exp~   \w     \q     \k     \f   Frames
#--------------------------------------------------------------------------
  1  \w     -4.00  83.00   0.50    1.00    --   13.93  77.00-180.00  174
  2  \w     -1.00  86.00   0.50    1.00    --   13.93  57.00  90.00  174
  3  \w     -1.00  86.00   0.50    1.00    --   13.93  57.00 -30.00  174
  4  \w    -89.00 -40.00   0.50    1.00    --  -16.74 178.00 120.00   98
  5  \w    -88.00 -42.00   0.50    1.00    --  -16.74-178.00 -60.00   92
  6  \w    -88.00 -43.00   0.50    1.00    --  -16.74-178.00-150.00   90
;
_diffrn_measurement_device 'four-circle diffractometer'
_diffrn_measurement_device_type 'XtaLAB Synergy R, DW system, HyPix'
_diffrn_measurement_method '\w scans'
_diffrn_orient_matrix_type 'CrysAlisPro convention (1999,Acta A55,543-557)'
_diffrn_orient_matrix_UB_11 0.0199024000
_diffrn_orient_matrix_UB_12 -0.0486536000
_diffrn_orient_matrix_UB_13 0.0207902000
_diffrn_orient_matrix_UB_21 -0.0235490000
_diffrn_orient_matrix_UB_22 -0.0060004000
_diffrn_orient_matrix_UB_23 0.0453743000
_diffrn_orient_matrix_UB_31 -0.0205373000
_diffrn_orient_matrix_UB_32 -0.0402833000
_diffrn_orient_matrix_UB_33 -0.0318948000
_diffrn_radiation_monochromator mirror
_diffrn_radiation_probe x-ray
_diffrn_radiation_type 'Mo K\a'
_diffrn_radiation_wavelength 0.71073
_diffrn_reflns_av_R_equivalents 0.0356
_diffrn_reflns_av_unetI/netI 0.0172
_diffrn_reflns_Laue_measured_fraction_full 1.000
_diffrn_reflns_Laue_measured_fraction_max 1.000
_diffrn_reflns_limit_h_max 23
_diffrn_reflns_limit_h_min -22
_diffrn_reflns_limit_k_max 13
_diffrn_reflns_limit_k_min -13
_diffrn_reflns_limit_l_max 14
_diffrn_reflns_limit_l_min -14
_diffrn_reflns_number 26404
_diffrn_reflns_point_group_measured_fraction_full 1.000
_diffrn_reflns_point_group_measured_fraction_max 1.000
_diffrn_reflns_theta_full 25.242
_diffrn_reflns_theta_max 26.371
_diffrn_reflns_theta_min 2.006
_diffrn_source 'Rotating-anode X-ray tube'
_diffrn_source_type 'Rigaku (Mo) X-ray Source'
_exptl_absorpt_coefficient_mu 6.555
_exptl_absorpt_correction_T_max 1.00000
_exptl_absorpt_correction_T_min 0.54823
_exptl_absorpt_correction_type multi-scan
_exptl_absorpt_process_details
;
CrysAlisPro 1.171.43.124a (Rigaku Oxford Diffraction, 2024)
Empirical absorption correction using spherical harmonics,
implemented in SCALE3 ABSPACK scaling algorithm.
;
_exptl_crystal_colour 'clear light colourless'
_exptl_crystal_colour_lustre clear
_exptl_crystal_colour_modifier light
_exptl_crystal_colour_primary colourless
_exptl_crystal_density_diffrn 2.238
_exptl_crystal_description block
_exptl_crystal_F_000 1596
_exptl_crystal_size_max 0.05
_exptl_crystal_size_mid 0.03
_exptl_crystal_size_min 0.03
_refine_diff_density_max 0.721
_refine_diff_density_min -0.533
_refine_diff_density_rms 0.084
_refine_ls_extinction_method none
_refine_ls_goodness_of_fit_ref 1.031
_refine_ls_hydrogen_treatment mixed
_refine_ls_matrix_type full
_refine_ls_number_parameters 132
_refine_ls_number_reflns 2757
_refine_ls_number_restraints 4
_refine_ls_restrained_S_all 1.030
_refine_ls_R_factor_all 0.0186
_refine_ls_R_factor_gt 0.0164
_refine_ls_shift/su_max 0.002
_refine_ls_shift/su_mean 0.000
_refine_ls_structure_factor_coef Fsqd
_refine_ls_weighting_details 'w=1/[\s^2^(Fo^2^)+(0.0124P)^2^+3.6492P] where P=(Fo^2^+2Fc^2^)/3'
_refine_ls_weighting_scheme calc
_refine_ls_wR_factor_gt 0.0374
_refine_ls_wR_factor_ref 0.0382
_reflns_Friedel_coverage 0.000
_reflns_number_gt 2559
_reflns_number_total 2757
_reflns_threshold_expression 'I > 2\s(I)'
_cod_data_source_file d6dt00818f2.cif
_cod_data_source_block gzy-388_auto
_cod_depositor_comments 'Adding full bibliography for 7720923--7720928.cif.'
_cod_database_code 7720925
_shelx_shelxl_version_number 2018/3
_chemical_oxdiff_formula Dy1I1C1N1O1
_shelx_space_group_comment
;
The symmetry employed for this shelxl refinement is uniquely defined
by the following loop, which should always be used as a source of
symmetry information in preference to the above space-group names.
They are only intended as comments.
;
_shelx_estimated_absorpt_t_max 0.828
_shelx_estimated_absorpt_t_min 0.735
_olex2_refinement_description
;
1. Fixed Uiso
 At 1.2 times of:
  All C(H,H) groups
 At 1.5 times of:
  All C(H,H,H) groups, All O(H,H) groups
2. Restrained distances
 O1-H1C = O1-H1D
 0.87 with sigma of 0.02
 H1C-H1D
 1.38 with sigma of 0.04
 Dy1-H1C \\sim Dy1-H1D
 with sigma of 0.02
3.a Secondary CH2 refined with riding coordinates:
 C1(H1A,H1B), C3(H3A,H3B), C4(H4A,H4B), C2(H2A,H2B), C5(H5A,H5B)
3.b Idealised Me refined as rotating group:
 C7(H7A,H7B,H7C)
;
_olex2_submission_special_instructions 'No special instructions were received'
_oxdiff_exptl_absorpt_empirical_details
;
Empirical correction (ABSPACK) includes:
- Absorption correction using spherical harmonics
- Frame scaling
;
_oxdiff_exptl_absorpt_empirical_full_max 1.884
_oxdiff_exptl_absorpt_empirical_full_min 0.689

loop_
_space_group_symop_operation_xyz
'x, y, z'
'-x+1/2, -y, z+1/2'
'-x, y+1/2, -z'
'x+1/2, -y+1/2, -z+1/2'
'-x, -y, -z'
'x-1/2, y, -z-1/2'
'x, -y-1/2, z'
'-x-1/2, y-1/2, z-1/2'

loop_
_atom_site_label
_atom_site_type_symbol
_atom_site_fract_x
_atom_site_fract_y
_atom_site_fract_z
_atom_site_U_iso_or_equiv
_atom_site_adp_type
_atom_site_occupancy
_atom_site_site_symmetry_order
_atom_site_calc_flag
_atom_site_refinement_flags_posn
_atom_site_refinement_flags_adp
_atom_site_refinement_flags_occupancy
_atom_site_disorder_assembly
_atom_site_disorder_group
Dy1 Dy 0.29565(2) 0.750000 0.43435(2) 0.01797(5) Uani 1 2 d DS T P . .
I2 I 0.05769(2) 0.750000 0.64982(2) 0.02771(7) Uani 1 2 d S T P . .
I3 I 0.29771(2) 0.750000 0.86506(2) 0.03057(7) Uani 1 2 d S T P . .
I1 I 0.51837(2) 0.750000 0.34624(2) 0.03965(8) Uani 1 2 d S T P . .
O1 O 0.23453(13) 0.750000 0.6002(2) 0.0313(6) Uani 1 2 d DS T P . .
H1C H 0.2528(16) 0.750000 0.6647(17) 0.047 Uiso 1 2 d DS U P . .
H1D H 0.1902(10) 0.750000 0.606(3) 0.047 Uiso 1 2 d DS U P . .
O2 O 0.38195(13) 0.750000 0.5757(2) 0.0262(6) Uani 1 2 d S T P . .
O3 O 0.33559(9) 0.55355(16) 0.48008(15) 0.0296(4) Uani 1 1 d . . . . .
O4 O 0.32865(11) 0.63810(16) 0.27701(16) 0.0368(5) Uani 1 1 d . . . . .
C6 C 0.14062(14) 0.5790(2) 0.3940(2) 0.0297(6) Uani 1 1 d . . . . .
N1 N 0.19375(12) 0.6233(2) 0.3943(2) 0.0349(5) Uani 1 1 d . . . . .
C7 C 0.07171(14) 0.5257(3) 0.3951(3) 0.0366(7) Uani 1 1 d . . . . .
H7A H 0.045746 0.551588 0.328862 0.055 Uiso 1 1 calc R U . . .
H7B H 0.046733 0.551180 0.462478 0.055 Uiso 1 1 calc R U . . .
H7C H 0.076008 0.438360 0.394808 0.055 Uiso 1 1 calc R U . . .
C1 C 0.41744(14) 0.6416(3) 0.6081(2) 0.0332(6) Uani 1 1 d . . . . .
H1A H 0.431702 0.645518 0.687456 0.040 Uiso 1 1 calc R U . . .
H1B H 0.459574 0.629137 0.561625 0.040 Uiso 1 1 calc R U . . .
C3 C 0.37079(15) 0.4841(2) 0.3947(3) 0.0373(7) Uani 1 1 d . . . . .
H3A H 0.368434 0.397748 0.412524 0.045 Uiso 1 1 calc R U . . .
H3B H 0.420484 0.507912 0.389383 0.045 Uiso 1 1 calc R U . . .
C4 C 0.33388(16) 0.5095(2) 0.2875(2) 0.0365(7) Uani 1 1 d . . . . .
H4A H 0.360413 0.475796 0.223946 0.044 Uiso 1 1 calc R U . . .
H4B H 0.286752 0.473061 0.288238 0.044 Uiso 1 1 calc R U . . .
C2 C 0.36613(15) 0.5428(3) 0.5902(2) 0.0365(7) Uani 1 1 d . . . . .
H2A H 0.389932 0.464538 0.597387 0.044 Uiso 1 1 calc R U . . .
H2B H 0.328980 0.547002 0.647600 0.044 Uiso 1 1 calc R U . . .
C5 C 0.3349(3) 0.6857(3) 0.1711(2) 0.0659(12) Uani 1 1 d . . . . .
H5A H 0.295674 0.656751 0.124519 0.079 Uiso 1 1 calc R U . . .
H5B H 0.378866 0.656747 0.137048 0.079 Uiso 1 1 calc R U . . .

loop_
_atom_site_aniso_label
_atom_site_aniso_U_11
_atom_site_aniso_U_22
_atom_site_aniso_U_33
_atom_site_aniso_U_23
_atom_site_aniso_U_13
_atom_site_aniso_U_12
Dy1 0.01964(9) 0.01456(8) 0.01970(9) 0.000 -0.00036(6) 0.000
I2 0.02346(12) 0.02457(12) 0.03509(14) 0.000 0.00531(10) 0.000
I3 0.04192(16) 0.02602(13) 0.02378(12) 0.000 -0.00499(10) 0.000
I1 0.04560(17) 0.03094(14) 0.04240(16) 0.000 0.00552(12) 0.000
O1 0.0210(13) 0.0512(17) 0.0217(13) 0.000 0.0004(11) 0.000
O2 0.0232(13) 0.0271(13) 0.0284(13) 0.000 -0.0045(10) 0.000
O3 0.0342(10) 0.0205(9) 0.0339(10) 0.0011(8) -0.0030(8) 0.0060(8)
O4 0.0626(13) 0.0202(9) 0.0277(10) -0.0031(8) 0.0129(9) 0.0012(9)
C6 0.0314(15) 0.0219(13) 0.0356(15) -0.0083(12) -0.0010(12) 0.0006(12)
N1 0.0279(12) 0.0257(12) 0.0510(15) -0.0089(12) -0.0025(11) -0.0033(10)
C7 0.0283(15) 0.0361(16) 0.0453(17) -0.0080(14) 0.0035(13) -0.0083(12)
C1 0.0295(14) 0.0386(16) 0.0314(14) 0.0070(13) -0.0073(12) 0.0099(12)
C3 0.0404(16) 0.0201(13) 0.0514(18) -0.0053(13) 0.0038(14) 0.0080(12)
C4 0.0485(17) 0.0187(13) 0.0422(17) -0.0085(12) 0.0068(14) 0.0003(12)
C2 0.0410(16) 0.0314(15) 0.0371(16) 0.0121(13) -0.0039(13) 0.0087(13)
C5 0.138(4) 0.0372(19) 0.0226(15) -0.0022(14) 0.0007(19) 0.005(2)

loop_
_atom_type_symbol
_atom_type_description
_atom_type_scat_dispersion_real
_atom_type_scat_dispersion_imag
_atom_type_scat_source
C C 0.0033 0.0016 'International Tables Vol C Tables 4.2.6.8 and 6.1.1.4'
H H 0.0000 0.0000 'International Tables Vol C Tables 4.2.6.8 and 6.1.1.4'
Dy Dy -0.1892 4.4098 'International Tables Vol C Tables 4.2.6.8 and 6.1.1.4'
I I -0.4742 1.8119 'International Tables Vol C Tables 4.2.6.8 and 6.1.1.4'
N N 0.0061 0.0033 'International Tables Vol C Tables 4.2.6.8 and 6.1.1.4'
O O 0.0106 0.0060 'International Tables Vol C Tables 4.2.6.8 and 6.1.1.4'

loop_
_geom_angle_atom_site_label_1
_geom_angle_atom_site_label_2
_geom_angle_atom_site_label_3
_geom_angle
_geom_angle_site_symmetry_1
_geom_angle_site_symmetry_3
_geom_angle_publ_flag
O1 Dy1 O2 74.82(9) . . ?
O1 Dy1 O3 87.99(5) . . ?
O1 Dy1 O3 87.99(5) . 7_575 ?
O1 Dy1 O4 145.89(5) . . ?
O1 Dy1 O4 145.89(5) . 7_575 ?
O1 Dy1 N1 76.42(8) . 7_575 ?
O1 Dy1 N1 76.42(8) . . ?
O2 Dy1 O3 67.19(4) . . ?
O2 Dy1 O3 67.19(4) . 7_575 ?
O2 Dy1 N1 133.95(7) . 7_575 ?
O2 Dy1 N1 133.95(7) . . ?
O3 Dy1 O3 133.62(9) 7_575 . ?
O3 Dy1 N1 145.94(7) . 7_575 ?
O3 Dy1 N1 76.66(7) 7_575 7_575 ?
O3 Dy1 N1 145.94(7) 7_575 . ?
O3 Dy1 N1 76.66(7) . . ?
O4 Dy1 O2 112.72(7) 7_575 . ?
O4 Dy1 O2 112.72(7) . . ?
O4 Dy1 O3 125.97(6) 7_575 . ?
O4 Dy1 O3 125.97(6) . 7_575 ?
O4 Dy1 O3 66.94(6) . . ?
O4 Dy1 O3 66.94(6) 7_575 7_575 ?
O4 Dy1 O4 64.36(9) . 7_575 ?
O4 Dy1 N1 111.34(8) 7_575 . ?
O4 Dy1 N1 75.53(8) . . ?
O4 Dy1 N1 111.34(8) . 7_575 ?
O4 Dy1 N1 75.53(8) 7_575 7_575 ?
N1 Dy1 N1 70.36(11) . 7_575 ?
Dy1 O1 H1C 125(2) . . ?
Dy1 O1 H1D 125(2) . . ?
H1C O1 H1D 110(4) . . ?
C1 O2 Dy1 121.44(14) . . ?
C1 O2 Dy1 121.44(14) 7_575 . ?
C1 O2 C1 114.3(3) 7_575 . ?
C3 O3 Dy1 118.62(15) . . ?
C2 O3 Dy1 114.49(16) . . ?
C2 O3 C3 114.2(2) . . ?
C4 O4 Dy1 118.55(16) . . ?
C5 O4 Dy1 123.74(18) . . ?
C5 O4 C4 117.2(2) . . ?
N1 C6 C7 178.2(3) . . ?
C6 N1 Dy1 165.1(2) . . ?
C6 C7 H7A 109.5 . . ?
C6 C7 H7B 109.5 . . ?
C6 C7 H7C 109.5 . . ?
H7A C7 H7B 109.5 . . ?
H7A C7 H7C 109.5 . . ?
H7B C7 H7C 109.5 . . ?
O2 C1 H1A 110.6 . . ?
O2 C1 H1B 110.6 . . ?
O2 C1 C2 105.8(2) . . ?
H1A C1 H1B 108.7 . . ?
C2 C1 H1A 110.6 . . ?
C2 C1 H1B 110.6 . . ?
O3 C3 H3A 110.4 . . ?
O3 C3 H3B 110.4 . . ?
O3 C3 C4 106.5(2) . . ?
H3A C3 H3B 108.6 . . ?
C4 C3 H3A 110.4 . . ?
C4 C3 H3B 110.4 . . ?
O4 C4 C3 107.2(2) . . ?
O4 C4 H4A 110.3 . . ?
O4 C4 H4B 110.3 . . ?
C3 C4 H4A 110.3 . . ?
C3 C4 H4B 110.3 . . ?
H4A C4 H4B 108.5 . . ?
O3 C2 C1 109.5(2) . . ?
O3 C2 H2A 109.8 . . ?
O3 C2 H2B 109.8 . . ?
C1 C2 H2A 109.8 . . ?
C1 C2 H2B 109.8 . . ?
H2A C2 H2B 108.2 . . ?
O4 C5 C5 112.66(15) . 7_575 ?
O4 C5 H5A 109.1 . . ?
O4 C5 H5B 109.1 . . ?
C5 C5 H5A 109.1 7_575 . ?
C5 C5 H5B 109.1 7_575 . ?
H5A C5 H5B 107.8 . . ?

loop_
_geom_bond_atom_site_label_1
_geom_bond_atom_site_label_2
_geom_bond_distance
_geom_bond_site_symmetry_2
_geom_bond_publ_flag
Dy1 O1 2.305(3) . ?
Dy1 O2 2.366(2) . ?
Dy1 O3 2.3886(17) . ?
Dy1 O3 2.3886(17) 7_575 ?
Dy1 O4 2.3482(18) . ?
Dy1 O4 2.3482(18) 7_575 ?
Dy1 N1 2.458(2) . ?
Dy1 N1 2.458(2) 7_575 ?
O1 H1C 0.848(18) . ?
O1 H1D 0.851(18) . ?
O2 C1 1.442(3) 7_575 ?
O2 C1 1.442(3) . ?
O3 C3 1.450(3) . ?
O3 C2 1.448(3) . ?
O4 C4 1.446(3) . ?
O4 C5 1.380(4) . ?
C6 N1 1.131(3) . ?
C6 C7 1.448(4) . ?
C7 H7A 0.9800 . ?
C7 H7B 0.9800 . ?
C7 H7C 0.9800 . ?
C1 H1A 0.9900 . ?
C1 H1B 0.9900 . ?
C1 C2 1.494(4) . ?
C3 H3A 0.9900 . ?
C3 H3B 0.9900 . ?
C3 C4 1.492(4) . ?
C4 H4A 0.9900 . ?
C4 H4B 0.9900 . ?
C2 H2A 0.9900 . ?
C2 H2B 0.9900 . ?
C5 C5 1.438(7) 7_575 ?
C5 H5A 0.9900 . ?
C5 H5B 0.9900 . ?

loop_
_geom_torsion_atom_site_label_1
_geom_torsion_atom_site_label_2
_geom_torsion_atom_site_label_3
_geom_torsion_atom_site_label_4
_geom_torsion
_geom_torsion_site_symmetry_1
_geom_torsion_site_symmetry_2
_geom_torsion_site_symmetry_3
_geom_torsion_site_symmetry_4
_geom_torsion_publ_flag
Dy1 O2 C1 C2 -30.9(3) . . . . ?
Dy1 O3 C3 C4 -38.4(3) . . . . ?
Dy1 O3 C2 C1 -47.9(3) . . . . ?
Dy1 O4 C4 C3 -44.0(3) . . . . ?
Dy1 O4 C5 C5 13.4(3) . . . 7_575 ?
O2 C1 C2 O3 48.9(3) . . . . ?
O3 C3 C4 O4 50.1(3) . . . . ?
C1 O2 C1 C2 167.90(19) 7_575 . . . ?
C3 O3 C2 C1 93.6(3) . . . . ?
C4 O4 C5 C5 -175.03(19) . . . 7_575 ?
C2 O3 C3 C4 -178.1(2) . . . . ?
C5 O4 C4 C3 144.0(3) . . . . ?
